data_4312505
loop_
_publ_author_name
'Torben Birk'
'Jesper Bendix'

_publ_contact_author
; 
Jesper Bendix
University of Copenhagen
Department of Chemistry 
Universitetsparken 5
DK-2100
Denmark 
;
_publ_contact_author_email Bendix@kiku.dk
_publ_contact_author_fax '45 35320133'
_publ_contact_author_phone '45 35320101'
_publ_section_title
;
 Atom Transfer as a Preparative Tool in Coordination Chemistry. Synthesis
 and Characterization of Cr(V) Nitrido Complexes of Bidentate Ligands
;
_journal_name_full 'Inorganic Chemistry'
_journal_page_first 7608
_journal_page_last 7615
_journal_paper_doi 10.1021/ic034777f
_journal_volume 42
_journal_year 2003
_chemical_formula_moiety 'C30 H22 Cr N O4'
_chemical_formula_sum 'C30 H22 Cr N O4'
_chemical_formula_weight 512.49
_chemical_name_systematic
; 
bis(dibenzoylmethanoato)nitrido-chromium(V) 
;
_space_group_IT_number 61
_symmetry_cell_setting orthorhombic
_symmetry_space_group_name_Hall '-P 2ac 2ab'
_symmetry_space_group_name_H-M 'P b c a'
_atom_sites_solution_hydrogens geom
_atom_sites_solution_primary direct
_atom_sites_solution_secondary difmap
_audit_creation_method 'SHELXL-97 and manual editing'
_cell_angle_alpha 90.000(11)
_cell_angle_beta 90.000(7)
_cell_angle_gamma 90.000(6)
_cell_formula_units_Z 8
_cell_length_a 14.6940(6)
_cell_length_b 16.4570(18)
_cell_length_c 19.890(3)
_cell_measurement_temperature 293(2)
_cell_volume 4809.8(9)
_computing_cell_refinement 'Dirax/lsq (Duisenberg & Schreurs, 1989-2000)'
_computing_data_collection 'COLLECT (Nonius, 1999)'
_computing_data_reduction 'EvalCCD (Duisenberg & Schreurs 1990-2000)'
_computing_molecular_graphics 'Ortep (Johnson, 1976)'
_computing_structure_refinement 'SHELXL-97 (Sheldrick, 1997)'
_computing_structure_solution 'SHELXS-97 (Sheldrick, 1990)'
_diffrn_ambient_temperature 293(2)
_diffrn_detector_area_resol_mean 9
_diffrn_measured_fraction_theta_full 1.000
_diffrn_measured_fraction_theta_max 1.000
_diffrn_measurement_device '95mm CCD camera on \k-goniostat'
_diffrn_measurement_device_type KappaCCD
_diffrn_measurement_method CCD
_diffrn_radiation_monochromator 'horizonally mounted graphite crystal'
_diffrn_radiation_source 'fine-focus sealed tube'
_diffrn_radiation_type MoK\a
_diffrn_radiation_wavelength 0.71073
_diffrn_reflns_av_R_equivalents 0.0878
_diffrn_reflns_av_sigmaI/netI 0.0203
_diffrn_reflns_limit_h_max 20
_diffrn_reflns_limit_h_min -20
_diffrn_reflns_limit_k_max 23
_diffrn_reflns_limit_k_min -23
_diffrn_reflns_limit_l_max 27
_diffrn_reflns_limit_l_min -27
_diffrn_reflns_number 193667
_diffrn_reflns_theta_full 30.00
_diffrn_reflns_theta_max 30.00
_diffrn_reflns_theta_min 2.05
_exptl_absorpt_coefficient_mu 0.514
_exptl_absorpt_correction_T_max 0.927
_exptl_absorpt_correction_T_min 0.903
_exptl_absorpt_correction_type integration
_exptl_absorpt_process_details
;
Gaussian integration (Coppens, 1970)
;
_exptl_crystal_colour green
_exptl_crystal_density_diffrn 1.415
_exptl_crystal_density_method 'not measured'
_exptl_crystal_description block
_exptl_crystal_F_000 2120
_exptl_crystal_size_max 0.261
_exptl_crystal_size_mid 0.233
_exptl_crystal_size_min 0.223
_refine_diff_density_max 0.525
_refine_diff_density_min -0.338
_refine_diff_density_rms 0.060
_refine_ls_extinction_method none
_refine_ls_goodness_of_fit_ref 0.873
_refine_ls_hydrogen_treatment mixed
_refine_ls_matrix_type full
_refine_ls_number_parameters 325
_refine_ls_number_reflns 7007
_refine_ls_number_restraints 0
_refine_ls_restrained_S_all 0.873
_refine_ls_R_factor_all 0.0457
_refine_ls_R_factor_gt 0.0334
_refine_ls_shift/su_max 0.001
_refine_ls_shift/su_mean 0.000
_refine_ls_structure_factor_coef Fsqd
_refine_ls_weighting_details 'calc w=1/[\s^2^(Fo^2^)+(0.0351P)^2^+7.2191P] where P=(Fo^2^+2Fc^2^)/3'
_refine_ls_weighting_scheme calc
_refine_ls_wR_factor_gt 0.0805
_refine_ls_wR_factor_ref 0.0872
_reflns_number_gt 5608
_reflns_number_total 7007
_reflns_threshold_expression >2sigma(I)
_cod_data_source_file ic034777fsi20030707_095115_2.cif
_cod_data_source_block dbm
_cod_original_cell_volume 4809.8(8)
_cod_database_code 4312505

loop_
_symmetry_equiv_pos_as_xyz
'x, y, z'
'-x+1/2, -y, z+1/2'
'x+1/2, -y+1/2, -z'
'-x, y+1/2, -z+1/2'
'-x, -y, -z'
'x-1/2, y, -z-1/2'
'-x-1/2, y-1/2, z'
'x, -y-1/2, z-1/2'

loop_
_atom_site_label
_atom_site_type_symbol
_atom_site_fract_x
_atom_site_fract_y
_atom_site_fract_z
_atom_site_U_iso_or_equiv
_atom_site_adp_type
_atom_site_occupancy
_atom_site_symmetry_multiplicity
_atom_site_calc_flag
_atom_site_refinement_flags
_atom_site_disorder_assembly
_atom_site_disorder_group
Cr1 Cr 0.545431(16) 0.360653(13) 0.376321(11) 0.01257(6) Uani 1 1 d . . .
O2 O 0.48117(7) 0.41845(6) 0.30546(5) 0.0162(2) Uani 1 1 d . . .
O4 O 0.56655(7) 0.46611(6) 0.41558(5) 0.0169(2) Uani 1 1 d . . .
C5 C 0.36752(10) 0.13014(9) 0.37316(7) 0.0176(3) Uani 1 1 d . . .
H5 H 0.3917 0.1481 0.4095 0.021 Uiso 1 1 d R . .
O1 O 0.47039(7) 0.26689(6) 0.35783(5) 0.0162(2) Uani 1 1 d . . .
O3 O 0.55135(8) 0.31483(6) 0.46511(5) 0.0172(2) Uani 1 1 d . . .
N6 N 0.63875(9) 0.33791(8) 0.34536(7) 0.0202(3) Uani 1 1 d . . .
C17 C 0.61879(10) 0.42460(9) 0.52234(7) 0.0165(3) Uani 1 1 d . . .
H17 H 0.6426 0.4429 0.5643 0.020 Uiso 1 1 d R . .
C18 C 0.60416(9) 0.48220(8) 0.47210(7) 0.0134(2) Uani 1 1 d . . .
C25 C 0.63280(9) 0.56832(8) 0.48129(7) 0.0135(2) Uani 1 1 d . . .
C3 C 0.42175(9) 0.39266(8) 0.26333(7) 0.0139(2) Uani 1 1 d . . .
C10 C 0.39699(9) 0.45024(8) 0.20853(7) 0.0140(2) Uani 1 1 d . . .
C4 C 0.36680(10) 0.17439(8) 0.31350(7) 0.0148(3) Uani 1 1 d . . .
C2 C 0.38211(10) 0.31559(9) 0.26675(7) 0.0168(3) Uani 1 1 d . . .
H2 H 0.3325 0.3046 0.2377 0.020 Uiso 1 1 d R . .
C15 C 0.34423(10) 0.42681(9) 0.15378(8) 0.0183(3) Uani 1 1 d . . .
H15 H 0.3266 0.3740 0.1487 0.022 Uiso 1 1 d R . .
C26 C 0.62378(11) 0.62089(9) 0.42661(7) 0.0180(3) Uani 1 1 d . . .
H26 H 0.5952 0.5967 0.3875 0.022 Uiso 1 1 d R . .
C20 C 0.56393(10) 0.20781(9) 0.56575(8) 0.0184(3) Uani 1 1 d . . .
H20 H 0.5550 0.1950 0.5187 0.022 Uiso 1 1 d R . .
C16 C 0.58697(9) 0.34461(8) 0.51790(7) 0.0138(2) Uani 1 1 d . . .
C22 C 0.59895(11) 0.17571(10) 0.68049(8) 0.0215(3) Uani 1 1 d . . .
H22 H 0.6018 0.1360 0.7116 0.026 Uiso 1 1 d R . .
C9 C 0.33140(11) 0.13963(9) 0.25548(8) 0.0193(3) Uani 1 1 d . . .
H9 H 0.3282 0.1707 0.2147 0.023 Uiso 1 1 d R . .
C30 C 0.67080(10) 0.59779(9) 0.54080(8) 0.0177(3) Uani 1 1 d . . .
H30 H 0.6744 0.5639 0.5784 0.021 Uiso 1 1 d R . .
C19 C 0.59150(10) 0.28829(9) 0.57606(7) 0.0153(3) Uani 1 1 d . . .
C21 C 0.56795(11) 0.15229(9) 0.61771(8) 0.0213(3) Uani 1 1 d . . .
H21 H 0.5485 0.0988 0.6043 0.026 Uiso 1 1 d R . .
C28 C 0.69417(11) 0.72830(9) 0.49009(9) 0.0234(3) Uani 1 1 d . . .
H28 H 0.7121 0.7822 0.4959 0.028 Uiso 1 1 d R . .
C29 C 0.70172(11) 0.67716(10) 0.54485(8) 0.0207(3) Uani 1 1 d . . .
H29 H 0.7341 0.6936 0.5821 0.025 Uiso 1 1 d R . .
C7 C 0.29648(11) 0.01772(9) 0.31634(9) 0.0225(3) Uani 1 1 d . . .
H7 H 0.2718 -0.0351 0.3238 0.027 Uiso 1 1 d R . .
C6 C 0.33113(11) 0.05225(9) 0.37479(8) 0.0215(3) Uani 1 1 d . . .
H6 H 0.3292 0.0231 0.4166 0.026 Uiso 1 1 d R . .
C8 C 0.29723(11) 0.06101(10) 0.25686(9) 0.0231(3) Uani 1 1 d . . .
H8 H 0.2790 0.0333 0.2192 0.028 Uiso 1 1 d R . .
C24 C 0.62161(11) 0.31166(10) 0.63969(8) 0.0207(3) Uani 1 1 d . . .
H24 H 0.6493 0.3629 0.6445 0.025 Uiso 1 1 d R . .
C11 C 0.43068(10) 0.52967(9) 0.21098(8) 0.0205(3) Uani 1 1 d . . .
H11 H 0.4723 0.5431 0.2420 0.025 Uiso 1 1 d R . .
C13 C 0.35846(11) 0.55948(11) 0.10527(9) 0.0246(3) Uani 1 1 d . . .
H13 H 0.3433 0.5965 0.0746 0.030 Uiso 1 1 d R . .
C1 C 0.40901(10) 0.25670(8) 0.31311(7) 0.0142(3) Uani 1 1 d . . .
C14 C 0.32564(11) 0.48092(10) 0.10231(8) 0.0232(3) Uani 1 1 d . . .
H14 H 0.2991 0.4622 0.0626 0.028 Uiso 1 1 d R . .
C27 C 0.65397(12) 0.70062(9) 0.43150(8) 0.0240(3) Uani 1 1 d . . .
H27 H 0.6445 0.7372 0.3980 0.029 Uiso 1 1 d R . .
C23 C 0.62527(12) 0.25529(10) 0.69157(8) 0.0233(3) Uani 1 1 d . . .
H23 H 0.6530 0.2663 0.7315 0.028 Uiso 1 1 d R . .
C12 C 0.41063(11) 0.58420(10) 0.15934(9) 0.0255(3) Uani 1 1 d . . .
H12 H 0.4335 0.6342 0.1665 0.031 Uiso 1 1 d R . .

loop_
_atom_site_aniso_label
_atom_site_aniso_U_11
_atom_site_aniso_U_22
_atom_site_aniso_U_33
_atom_site_aniso_U_23
_atom_site_aniso_U_13
_atom_site_aniso_U_12
Cr1 0.01611(10) 0.01098(10) 0.01063(10) -0.00126(8) -0.00280(8) -0.00151(8)
O2 0.0202(5) 0.0135(4) 0.0147(5) -0.0004(4) -0.0054(4) -0.0020(4)
O4 0.0252(5) 0.0122(4) 0.0132(5) -0.0009(4) -0.0054(4) -0.0024(4)
C5 0.0205(7) 0.0161(6) 0.0162(6) -0.0006(5) -0.0013(5) -0.0003(5)
O1 0.0199(5) 0.0122(4) 0.0166(5) -0.0009(4) -0.0054(4) -0.0016(4)
O3 0.0258(5) 0.0128(4) 0.0130(4) 0.0000(4) -0.0037(4) -0.0020(4)
N6 0.0200(6) 0.0220(6) 0.0186(6) -0.0016(5) -0.0013(5) -0.0004(5)
C17 0.0197(7) 0.0152(6) 0.0145(6) 0.0001(5) -0.0034(5) -0.0027(5)
C18 0.0132(6) 0.0135(6) 0.0133(6) -0.0019(5) 0.0004(5) -0.0002(5)
C25 0.0132(6) 0.0113(6) 0.0160(6) -0.0015(5) 0.0012(5) 0.0002(5)
C3 0.0131(6) 0.0141(6) 0.0144(6) -0.0010(5) 0.0000(5) 0.0013(5)
C10 0.0125(6) 0.0132(6) 0.0163(6) 0.0017(5) -0.0004(5) 0.0016(5)
C4 0.0142(6) 0.0136(6) 0.0164(6) 0.0002(5) 0.0001(5) -0.0018(5)
C2 0.0168(6) 0.0158(6) 0.0176(6) 0.0011(5) -0.0034(5) -0.0032(5)
C15 0.0184(7) 0.0167(6) 0.0199(7) -0.0019(5) -0.0036(5) 0.0029(5)
C26 0.0225(7) 0.0168(6) 0.0146(6) -0.0017(5) 0.0005(5) -0.0014(5)
C20 0.0198(7) 0.0185(6) 0.0169(6) 0.0025(5) -0.0002(5) -0.0018(5)
C16 0.0134(6) 0.0150(6) 0.0129(6) 0.0004(5) -0.0003(5) 0.0002(5)
C22 0.0213(7) 0.0236(7) 0.0195(7) 0.0097(6) 0.0037(6) 0.0005(6)
C9 0.0229(7) 0.0172(6) 0.0177(7) 0.0001(5) -0.0025(5) -0.0037(6)
C30 0.0187(7) 0.0172(6) 0.0171(6) -0.0022(5) -0.0019(5) 0.0012(5)
C19 0.0139(6) 0.0168(6) 0.0151(6) 0.0029(5) 0.0000(5) -0.0002(5)
C21 0.0231(7) 0.0178(7) 0.0232(7) 0.0037(6) 0.0029(6) -0.0022(5)
C28 0.0256(8) 0.0142(6) 0.0303(8) -0.0062(6) 0.0057(7) -0.0047(6)
C29 0.0190(7) 0.0203(7) 0.0228(7) -0.0080(6) -0.0018(6) -0.0020(6)
C7 0.0211(7) 0.0140(6) 0.0323(8) -0.0002(6) 0.0016(6) -0.0046(5)
C6 0.0232(7) 0.0173(7) 0.0239(7) 0.0052(6) 0.0028(6) -0.0007(6)
C8 0.0253(8) 0.0188(7) 0.0252(8) -0.0042(6) -0.0028(6) -0.0057(6)
C24 0.0248(7) 0.0207(7) 0.0167(7) 0.0019(5) -0.0011(6) -0.0054(6)
C11 0.0175(7) 0.0187(7) 0.0253(7) 0.0020(6) -0.0051(6) -0.0034(5)
C13 0.0216(7) 0.0265(8) 0.0257(8) 0.0114(6) -0.0025(6) 0.0029(6)
C1 0.0154(6) 0.0133(6) 0.0140(6) -0.0023(5) 0.0013(5) -0.0010(5)
C14 0.0223(7) 0.0266(8) 0.0207(7) 0.0013(6) -0.0063(6) 0.0031(6)
C27 0.0346(9) 0.0157(7) 0.0217(7) 0.0025(6) 0.0044(7) -0.0028(6)
C23 0.0270(8) 0.0288(8) 0.0142(7) 0.0032(6) -0.0026(6) -0.0034(6)
C12 0.0211(7) 0.0201(7) 0.0353(9) 0.0083(6) -0.0029(7) -0.0059(6)

loop_
_atom_type_symbol
_atom_type_description
_atom_type_scat_dispersion_real
_atom_type_scat_dispersion_imag
_atom_type_scat_source
Cr Cr .3209 .6236 'International Tables Vol C Tables 4.2.6.8 and 6.1.1.4'
N N .0061 .0033 'International Tables Vol C Tables 4.2.6.8 and 6.1.1.4'
C C .0033 .0016 'International Tables Vol C Tables 4.2.6.8 and 6.1.1.4'
H H .0000 .0000 'International Tables Vol C Tables 4.2.6.8 and 6.1.1.4'
O O .0106 .0060 'International Tables Vol C Tables 4.2.6.8 and 6.1.1.4'

loop_
_geom_angle_atom_site_label_1
_geom_angle_atom_site_label_2
_geom_angle_atom_site_label_3
_geom_angle
_geom_angle_site_symmetry_1
_geom_angle_site_symmetry_3
_geom_angle_publ_flag
N6 Cr1 O3 103.32(6) . . ?
N6 Cr1 O4 103.65(6) . . ?
O3 Cr1 O4 88.50(4) . . ?
N6 Cr1 O1 103.69(6) . . ?
O3 Cr1 O1 83.53(5) . . ?
O4 Cr1 O1 152.60(5) . . ?
N6 Cr1 O2 105.06(6) . . ?
O3 Cr1 O2 151.59(5) . . ?
O4 Cr1 O2 86.07(4) . . ?
O1 Cr1 O2 88.60(4) . . ?
C3 O2 Cr1 129.96(9) . . ?
C18 O4 Cr1 127.67(9) . . ?
C6 C5 C4 119.97(14) . . ?
C6 C5 H5 117.3 . . ?
C4 C5 H5 122.7 . . ?
C1 O1 Cr1 129.80(9) . . ?
C16 O3 Cr1 128.76(9) . . ?
C18 C17 C16 122.87(13) . . ?
C18 C17 H17 118.0 . . ?
C16 C17 H17 118.4 . . ?
O4 C18 C17 123.74(13) . . ?
O4 C18 C25 115.24(12) . . ?
C17 C18 C25 121.02(12) . . ?
C30 C25 C26 118.90(13) . . ?
C30 C25 C18 123.21(13) . . ?
C26 C25 C18 117.85(13) . . ?
O2 C3 C2 123.53(13) . . ?
O2 C3 C10 115.73(12) . . ?
C2 C3 C10 120.74(13) . . ?
C15 C10 C11 118.92(13) . . ?
C15 C10 C3 122.19(13) . . ?
C11 C10 C3 118.85(13) . . ?
C9 C4 C5 119.71(13) . . ?
C9 C4 C1 121.74(13) . . ?
C5 C4 C1 118.47(13) . . ?
C1 C2 C3 123.00(13) . . ?
C1 C2 H2 119.3 . . ?
C3 C2 H2 117.6 . . ?
C14 C15 C10 120.71(14) . . ?
C14 C15 H15 118.4 . . ?
C10 C15 H15 120.6 . . ?
C27 C26 C25 120.05(14) . . ?
C27 C26 H26 125.7 . . ?
C25 C26 H26 114.3 . . ?
C21 C20 C19 120.27(14) . . ?
C21 C20 H20 125.8 . . ?
C19 C20 H20 112.7 . . ?
O3 C16 C17 123.52(13) . . ?
O3 C16 C19 114.92(12) . . ?
C17 C16 C19 121.55(13) . . ?
C23 C22 C21 119.97(14) . . ?
C23 C22 H22 124.3 . . ?
C21 C22 H22 115.7 . . ?
C8 C9 C4 120.20(14) . . ?
C8 C9 H9 119.7 . . ?
C4 C9 H9 120.1 . . ?
C29 C30 C25 120.54(14) . . ?
C29 C30 H30 119.9 . . ?
C25 C30 H30 119.6 . . ?
C24 C19 C20 119.04(13) . . ?
C24 C19 C16 123.33(13) . . ?
C20 C19 C16 117.63(13) . . ?
C20 C21 C22 120.34(15) . . ?
C20 C21 H21 112.7 . . ?
C22 C21 H21 127.0 . . ?
C29 C28 C27 119.87(14) . . ?
C29 C28 H28 117.3 . . ?
C27 C28 H28 122.6 . . ?
C28 C29 C30 120.17(14) . . ?
C28 C29 H29 119.8 . . ?
C30 C29 H29 119.5 . . ?
C8 C7 C6 120.17(14) . . ?
C8 C7 H7 127.3 . . ?
C6 C7 H7 112.5 . . ?
C5 C6 C7 119.89(15) . . ?
C5 C6 H6 119.5 . . ?
C7 C6 H6 120.6 . . ?
C7 C8 C9 120.03(15) . . ?
C7 C8 H8 116.2 . . ?
C9 C8 H8 123.6 . . ?
C23 C24 C19 120.16(15) . . ?
C23 C24 H24 120.4 . . ?
C19 C24 H24 118.5 . . ?
C12 C11 C10 120.04(14) . . ?
C12 C11 H11 119.4 . . ?
C10 C11 H11 119.8 . . ?
C14 C13 C12 120.16(15) . . ?
C14 C13 H13 121.6 . . ?
C12 C13 H13 118.0 . . ?
O1 C1 C2 124.68(13) . . ?
O1 C1 C4 114.17(12) . . ?
C2 C1 C4 121.14(13) . . ?
C13 C14 C15 120.12(15) . . ?
C13 C14 H14 119.4 . . ?
C15 C14 H14 119.8 . . ?
C28 C27 C26 120.43(15) . . ?
C28 C27 H27 117.7 . . ?
C26 C27 H27 121.7 . . ?
C22 C23 C24 120.21(15) . . ?
C22 C23 H23 116.9 . . ?
C24 C23 H23 122.2 . . ?
C13 C12 C11 120.05(15) . . ?
C13 C12 H12 126.8 . . ?
C11 C12 H12 113.1 . . ?

loop_
_geom_bond_atom_site_label_1
_geom_bond_atom_site_label_2
_geom_bond_distance
_geom_bond_site_symmetry_2
_geom_bond_publ_flag
Cr1 N6 1.5491(14) . ?
Cr1 O3 1.9222(11) . ?
Cr1 O4 1.9283(10) . ?
Cr1 O1 1.9319(10) . ?
Cr1 O2 1.9450(10) . ?
O2 C3 1.2823(17) . ?
O4 C18 1.2802(16) . ?
C5 C6 1.389(2) . ?
C5 C4 1.392(2) . ?
C5 H5 0.8580 . ?
O1 C1 1.2778(17) . ?
O3 C16 1.2715(17) . ?
C17 C18 1.3941(19) . ?
C17 C16 1.3996(19) . ?
C17 H17 0.9548 . ?
C18 C25 1.4897(19) . ?
C25 C30 1.396(2) . ?
C25 C26 1.396(2) . ?
C3 C2 1.397(2) . ?
C3 C10 1.4894(19) . ?
C10 C15 1.391(2) . ?
C10 C11 1.399(2) . ?
C4 C9 1.389(2) . ?
C4 C1 1.4900(19) . ?
C2 C1 1.395(2) . ?
C2 H2 0.9484 . ?
C15 C14 1.384(2) . ?
C15 H15 0.9132 . ?
C26 C27 1.389(2) . ?
C26 H26 0.9690 . ?
C20 C21 1.381(2) . ?
C20 C19 1.400(2) . ?
C20 H20 0.9687 . ?
C16 C19 1.4838(19) . ?
C22 C23 1.383(2) . ?
C22 C21 1.384(2) . ?
C22 H22 0.9013 . ?
C9 C8 1.388(2) . ?
C9 H9 0.9600 . ?
C30 C29 1.385(2) . ?
C30 H30 0.9340 . ?
C19 C24 1.395(2) . ?
C21 H21 0.9620 . ?
C28 C29 1.381(2) . ?
C28 C27 1.384(2) . ?
C28 H28 0.9318 . ?
C29 H29 0.9214 . ?
C7 C8 1.381(2) . ?
C7 C6 1.391(2) . ?
C7 H7 0.9530 . ?
C6 H6 0.9601 . ?
C8 H8 0.9166 . ?
C24 C23 1.389(2) . ?
C24 H24 0.9407 . ?
C11 C12 1.395(2) . ?
C11 H11 0.8966 . ?
C13 C14 1.381(2) . ?
C13 C12 1.382(2) . ?
C13 H13 0.8903 . ?
C14 H14 0.9334 . ?
C27 H27 0.9099 . ?
C23 H23 0.9110 . ?
C12 H12 0.8997 . ?
